data_7719162
loop_
_publ_author_name
'Kushik, ?'
'Rippke, Mirko'
'Drexler, Hans-Joachim'
'Dankert, Fabian'
'Hering-Junghans, Christian'
'Beweries, Torsten'

_publ_section_title
;
 Coordination and C-H activation of an amidobis(phosphaalkene) ligand at
 rhodium(I).
;
_journal_issue 34
_journal_name_full 'Dalton transactions (Cambridge, England : 2003)'
_journal_page_first 12913
_journal_page_last 12918
_journal_paper_doi 10.1039/d5dt01734c
_journal_volume 54
_journal_year 2025
_chemical_formula_moiety 'C52 H71 N P2, C5 H12'
_chemical_formula_sum 'C57 H83 N P2'
_chemical_formula_weight 844.18
_space_group_crystal_system monoclinic
_space_group_IT_number 15
_space_group_name_Hall '-C 2yc'
_space_group_name_H-M_alt 'C 1 2/c 1'
_atom_sites_solution_hydrogens mixed
_audit_creation_method SHELXL-2018/3
_audit_update_record
;
2025-05-14 deposited with the CCDC.	2025-07-24 downloaded from the CCDC.
;
_cell_angle_alpha 90
_cell_angle_beta 118.7230(10)
_cell_angle_gamma 90
_cell_formula_units_Z 8
_cell_length_a 46.1506(8)
_cell_length_b 9.4837(2)
_cell_length_c 27.7962(5)
_cell_measurement_reflns_used 7901
_cell_measurement_temperature 110(2)
_cell_measurement_theta_max 66.56
_cell_measurement_theta_min 3.21
_cell_volume 10668.8(4)
_computing_cell_refinement 'SAINT (Bruker, 2013)'
_computing_data_collection 'APEX2 (Bruker, 2014)'
_computing_data_reduction SAINT
_computing_molecular_graphics 'ORTEP-3v2020.1 (Farrugia, 2020)'
_computing_publication_material 'SHELXL-2018/3 (Sheldrick, 2018)'
_computing_structure_refinement 'SHELXL-2018/3 (Sheldrick, 2018)'
_computing_structure_solution 'SHELXT-2018/2 (Sheldrick, 2018)'
_diffrn_ambient_temperature 110(2)
_diffrn_measured_fraction_theta_full 0.998
_diffrn_measured_fraction_theta_max 0.998
_diffrn_measurement_device_type 'Bruker APEX-II CCD'
_diffrn_measurement_method '\f and \w scans'
_diffrn_radiation_monochromator multilayer
_diffrn_radiation_source microfocus
_diffrn_radiation_type CuK\a
_diffrn_radiation_wavelength 1.54178
_diffrn_reflns_av_R_equivalents 0.0719
_diffrn_reflns_av_unetI/netI 0.0402
_diffrn_reflns_Laue_measured_fraction_full 0.998
_diffrn_reflns_Laue_measured_fraction_max 0.998
_diffrn_reflns_limit_h_max 54
_diffrn_reflns_limit_h_min -54
_diffrn_reflns_limit_k_max 11
_diffrn_reflns_limit_k_min -11
_diffrn_reflns_limit_l_max 33
_diffrn_reflns_limit_l_min -33
_diffrn_reflns_number 72317
_diffrn_reflns_point_group_measured_fraction_full 0.998
_diffrn_reflns_point_group_measured_fraction_max 0.998
_diffrn_reflns_theta_full 66.634
_diffrn_reflns_theta_max 66.634
_diffrn_reflns_theta_min 3.210
_exptl_absorpt_coefficient_mu 0.983
_exptl_absorpt_correction_T_max 0.952
_exptl_absorpt_correction_T_min 0.851
_exptl_absorpt_correction_type multi-scan
_exptl_absorpt_process_details 'SADABS 2014/5'
_exptl_crystal_colour yellow
_exptl_crystal_density_diffrn 1.051
_exptl_crystal_description block
_exptl_crystal_F_000 3696
_exptl_crystal_size_max 0.170
_exptl_crystal_size_mid 0.080
_exptl_crystal_size_min 0.050
_refine_diff_density_max 1.355
_refine_diff_density_min -0.414
_refine_diff_density_rms 0.053
_refine_ls_extinction_method none
_refine_ls_goodness_of_fit_ref 1.024
_refine_ls_hydrogen_treatment mixed
_refine_ls_matrix_type full
_refine_ls_number_parameters 575
_refine_ls_number_reflns 9423
_refine_ls_number_restraints 0
_refine_ls_restrained_S_all 1.024
_refine_ls_R_factor_all 0.0628
_refine_ls_R_factor_gt 0.0494
_refine_ls_shift/su_max 0.001
_refine_ls_shift/su_mean 0.000
_refine_ls_structure_factor_coef Fsqd
_refine_ls_weighting_details 'w=1/[\s^2^(Fo^2^)+(0.0782P)^2^+8.1407P] where P=(Fo^2^+2Fc^2^)/3'
_refine_ls_weighting_scheme calc
_refine_ls_wR_factor_gt 0.1265
_refine_ls_wR_factor_ref 0.1384
_reflns_Friedel_coverage 0.000
_reflns_number_gt 7688
_reflns_number_total 9423
_reflns_threshold_expression 'I > 2\s(I)'
_cod_data_source_file d5dt01734c3.cif
_cod_data_source_block ax2516_carbazole_bisPA_cmpd1a
_cod_depositor_comments 'Adding full bibliography for 7719162--7719167.cif.'
_cod_original_sg_symbol_H-M 'C 2/c'
_cod_database_code 7719162
_shelx_shelxl_version_number 2018/3
_shelx_space_group_comment
;
The symmetry employed for this shelxl refinement is uniquely defined
by the following loop, which should always be used as a source of
symmetry information in preference to the above space-group names.
They are only intended as comments.
;
_shelx_estimated_absorpt_t_min 0.851
_shelx_estimated_absorpt_t_max 0.952

loop_
_space_group_symop_operation_xyz
'x, y, z'
'-x, y, -z+1/2'
'x+1/2, y+1/2, z'
'-x+1/2, y+1/2, -z+1/2'
'-x, -y, -z'
'x, -y, z-1/2'
'-x+1/2, -y+1/2, -z'
'x+1/2, -y+1/2, z-1/2'

loop_
_atom_site_label
_atom_site_type_symbol
_atom_site_fract_x
_atom_site_fract_y
_atom_site_fract_z
_atom_site_U_iso_or_equiv
_atom_site_adp_type
_atom_site_occupancy
_atom_site_site_symmetry_order
_atom_site_calc_flag
_atom_site_refinement_flags_posn
_atom_site_refinement_flags_adp
_atom_site_refinement_flags_occupancy
_atom_site_disorder_assembly
_atom_site_disorder_group
P1 P 0.35408(2) 1.14115(5) 0.33077(2) 0.02644(13) Uani 1 1 d . . . . .
P2 P 0.39211(2) 0.92394(5) 0.47792(2) 0.02938(13) Uani 1 1 d . . . . .
N1 N 0.42403(4) 1.14716(18) 0.43607(6) 0.0267(3) Uani 1 1 d . . . . .
C1 C 0.41140(5) 1.2923(2) 0.35203(8) 0.0299(4) Uani 1 1 d . . . . .
C2 C 0.43112(5) 1.2446(2) 0.40617(8) 0.0284(4) Uani 1 1 d . . . . .
C3 C 0.46399(5) 1.2904(2) 0.43841(8) 0.0310(4) Uani 1 1 d . . . . .
C4 C 0.47748(5) 1.3880(2) 0.41720(9) 0.0368(5) Uani 1 1 d . . . . .
H4 H 0.499423 1.420913 0.439267 0.044 Uiso 1 1 calc R U . . .
C5 C 0.45894(5) 1.4370(2) 0.36405(9) 0.0382(5) Uani 1 1 d . . . . .
C6 C 0.42656(5) 1.3880(2) 0.33268(9) 0.0357(4) Uani 1 1 d . . . . .
H6 H 0.414125 1.421592 0.296126 0.043 Uiso 1 1 calc R U . . .
C7 C 0.47369(6) 1.5370(3) 0.33922(11) 0.0488(6) Uani 1 1 d . . . . .
H7A H 0.487857 1.605567 0.366970 0.073 Uiso 1 1 calc R U . . .
H7B H 0.455896 1.586766 0.308180 0.073 Uiso 1 1 calc R U . . .
H7C H 0.486853 1.483485 0.326449 0.073 Uiso 1 1 calc R U . . .
C8 C 0.45172(5) 1.1265(2) 0.48652(8) 0.0282(4) Uani 1 1 d . . . . .
C9 C 0.47718(5) 1.2139(2) 0.48975(8) 0.0308(4) Uani 1 1 d . . . . .
C10 C 0.50848(5) 1.2108(2) 0.53633(9) 0.0365(5) Uani 1 1 d . . . . .
H10 H 0.525712 1.270033 0.538696 0.044 Uiso 1 1 calc R U . . .
C11 C 0.51385(5) 1.1200(2) 0.57884(9) 0.0368(5) Uani 1 1 d . . . . .
C12 C 0.48799(5) 1.0361(2) 0.57520(8) 0.0346(4) Uani 1 1 d . . . . .
H12 H 0.492144 0.976110 0.605194 0.042 Uiso 1 1 calc R U . . .
C13 C 0.45619(5) 1.0357(2) 0.52962(8) 0.0303(4) Uani 1 1 d . . . . .
C14 C 0.54779(5) 1.1098(3) 0.62926(10) 0.0453(5) Uani 1 1 d . . . . .
H14A H 0.557313 1.016743 0.630348 0.068 Uiso 1 1 calc R U . . .
H14B H 0.545650 1.123128 0.662379 0.068 Uiso 1 1 calc R U . . .
H14C H 0.562242 1.182994 0.627516 0.068 Uiso 1 1 calc R U . . .
C15 C 0.37804(5) 1.2439(2) 0.31521(8) 0.0301(4) Uani 1 1 d . . . . .
C16 C 0.31779(4) 1.1181(2) 0.26191(7) 0.0246(4) Uani 1 1 d . . . . .
C17 C 0.29131(5) 1.2161(2) 0.24198(8) 0.0273(4) Uani 1 1 d . . . . .
C18 C 0.26740(5) 1.2077(2) 0.18684(8) 0.0313(4) Uani 1 1 d . . . . .
H18 H 0.250362 1.276568 0.172714 0.038 Uiso 1 1 calc R U . . .
C19 C 0.26729(5) 1.1040(2) 0.15169(8) 0.0311(4) Uani 1 1 d . . . . .
C20 C 0.29189(5) 1.0035(2) 0.17329(8) 0.0298(4) Uani 1 1 d . . . . .
H20 H 0.291647 0.929534 0.150052 0.036 Uiso 1 1 calc R U . . .
C21 C 0.31719(4) 1.0053(2) 0.22777(7) 0.0260(4) Uani 1 1 d . . . . .
C22 C 0.28622(5) 1.3290(2) 0.27751(9) 0.0350(4) Uani 1 1 d . . . . .
C23 C 0.30926(7) 1.4552(3) 0.28894(11) 0.0482(6) Uani 1 1 d . . . . .
H23A H 0.303270 1.529883 0.306908 0.072 Uiso 1 1 calc R U . . .
H23B H 0.307131 1.490679 0.254273 0.072 Uiso 1 1 calc R U . . .
H23C H 0.332139 1.425874 0.312957 0.072 Uiso 1 1 calc R U . . .
C24 C 0.29067(7) 1.2654(3) 0.33139(11) 0.0494(6) Uani 1 1 d . . . . .
H24A H 0.313910 1.240002 0.354731 0.074 Uiso 1 1 calc R U . . .
H24B H 0.276891 1.180903 0.323446 0.074 Uiso 1 1 calc R U . . .
H24C H 0.284054 1.334707 0.350428 0.074 Uiso 1 1 calc R U . . .
C25 C 0.25071(7) 1.3874(3) 0.24815(12) 0.0575(7) Uani 1 1 d . . . . .
H25A H 0.247347 1.450133 0.273040 0.086 Uiso 1 1 calc R U . . .
H25B H 0.234959 1.309005 0.237253 0.086 Uiso 1 1 calc R U . . .
H25C H 0.247220 1.440063 0.215468 0.086 Uiso 1 1 calc R U . . .
C26 C 0.24022(5) 1.1016(3) 0.09121(8) 0.0402(5) Uani 1 1 d . . . . .
C27 C 0.23885(6) 0.9601(3) 0.06336(9) 0.0511(6) Uani 1 1 d . . . . .
H27A H 0.220258 0.960624 0.025939 0.077 Uiso 1 1 calc R U . . .
H27B H 0.235914 0.883409 0.084268 0.077 Uiso 1 1 calc R U . . .
H27C H 0.259507 0.945834 0.062094 0.077 Uiso 1 1 calc R U . . .
C28 C 0.24767(6) 1.2200(3) 0.06145(9) 0.0527(7) Uani 1 1 d . . . . .
H28A H 0.269072 1.202531 0.063142 0.079 Uiso 1 1 calc R U . . .
H28B H 0.248379 1.310328 0.079102 0.079 Uiso 1 1 calc R U . . .
H28C H 0.230337 1.223031 0.023022 0.079 Uiso 1 1 calc R U . . .
C29 C 0.20597(5) 1.1288(3) 0.08597(9) 0.0478(6) Uani 1 1 d . . . . .
H29A H 0.189216 1.127588 0.047154 0.072 Uiso 1 1 calc R U . . .
H29B H 0.205878 1.221087 0.101784 0.072 Uiso 1 1 calc R U . . .
H29C H 0.200991 1.055188 0.105648 0.072 Uiso 1 1 calc R U . . .
C30 C 0.34217(5) 0.8819(2) 0.24601(8) 0.0314(4) Uani 1 1 d . . . . .
C31 C 0.32787(6) 0.7552(3) 0.20687(9) 0.0433(5) Uani 1 1 d . . . . .
H31A H 0.342790 0.674354 0.221978 0.065 Uiso 1 1 calc R U . . .
H31B H 0.325576 0.779882 0.170958 0.065 Uiso 1 1 calc R U . . .
H31C H 0.306165 0.730808 0.202752 0.065 Uiso 1 1 calc R U . . .
C32 C 0.35079(6) 0.8235(2) 0.30291(9) 0.0390(5) Uani 1 1 d . . . . .
H32A H 0.330395 0.804186 0.304451 0.058 Uiso 1 1 calc R U . . .
H32B H 0.364009 0.893055 0.331055 0.058 Uiso 1 1 calc R U . . .
H32C H 0.363473 0.736097 0.309502 0.058 Uiso 1 1 calc R U . . .
C33 C 0.37378(5) 0.9266(3) 0.24456(10) 0.0404(5) Uani 1 1 d . . . . .
H33A H 0.385038 1.000670 0.271876 0.061 Uiso 1 1 calc R U . . .
H33B H 0.367974 0.962622 0.207972 0.061 Uiso 1 1 calc R U . . .
H33C H 0.388477 0.845096 0.252890 0.061 Uiso 1 1 calc R U . . .
C34 C 0.43081(5) 0.9463(2) 0.52998(8) 0.0309(4) Uani 1 1 d . . . . .
C35 C 0.37428(5) 0.8088(2) 0.51080(7) 0.0274(4) Uani 1 1 d . . . . .
C36 C 0.35587(5) 0.8710(2) 0.53424(8) 0.0303(4) Uani 1 1 d . . . . .
C37 C 0.34978(5) 0.7903(2) 0.57019(8) 0.0318(4) Uani 1 1 d . . . . .
H37 H 0.337871 0.831852 0.586494 0.038 Uiso 1 1 calc R U . . .
C38 C 0.36035(5) 0.6514(2) 0.58334(7) 0.0284(4) Uani 1 1 d . . . . .
C39 C 0.37474(5) 0.5895(2) 0.55483(7) 0.0276(4) Uani 1 1 d . . . . .
H39 H 0.380455 0.492429 0.561034 0.033 Uiso 1 1 calc R U . . .
C40 C 0.38128(4) 0.6623(2) 0.51743(7) 0.0265(4) Uani 1 1 d . . . . .
C41 C 0.34197(6) 1.0240(2) 0.52251(10) 0.0394(5) Uani 1 1 d . . . . .
C42 C 0.36937(7) 1.1302(2) 0.55563(12) 0.0515(6) Uani 1 1 d . . . . .
H42A H 0.386339 1.125692 0.544080 0.077 Uiso 1 1 calc R U . . .
H42B H 0.379286 1.107527 0.594762 0.077 Uiso 1 1 calc R U . . .
H42C H 0.360014 1.225502 0.549265 0.077 Uiso 1 1 calc R U . . .
C43 C 0.32486(7) 1.0584(3) 0.46095(11) 0.0524(6) Uani 1 1 d . . . . .
H43A H 0.314546 1.151675 0.454756 0.079 Uiso 1 1 calc R U . . .
H43B H 0.307877 0.987295 0.440772 0.079 Uiso 1 1 calc R U . . .
H43C H 0.341226 1.058032 0.448028 0.079 Uiso 1 1 calc R U . . .
C44 C 0.31496(7) 1.0442(3) 0.53943(11) 0.0479(6) Uani 1 1 d . . . . .
H44A H 0.324827 1.036587 0.579397 0.072 Uiso 1 1 calc R U . . .
H44B H 0.297996 0.971325 0.522034 0.072 Uiso 1 1 calc R U . . .
H44C H 0.304875 1.137498 0.527624 0.072 Uiso 1 1 calc R U . . .
C45 C 0.35383(5) 0.5673(2) 0.62445(8) 0.0324(4) Uani 1 1 d . . . . .
C46 C 0.32173(6) 0.4835(2) 0.59233(9) 0.0407(5) Uani 1 1 d . . . . .
H46A H 0.316534 0.433307 0.618062 0.061 Uiso 1 1 calc R U . . .
H46B H 0.324482 0.415268 0.568342 0.061 Uiso 1 1 calc R U . . .
H46C H 0.303661 0.548295 0.570051 0.061 Uiso 1 1 calc R U . . .
C47 C 0.34981(7) 0.6635(2) 0.66509(9) 0.0424(5) Uani 1 1 d . . . . .
H47A H 0.347095 0.605872 0.691903 0.064 Uiso 1 1 calc R U . . .
H47B H 0.330297 0.723387 0.645198 0.064 Uiso 1 1 calc R U . . .
H47C H 0.369483 0.722992 0.684168 0.064 Uiso 1 1 calc R U . . .
C48 C 0.38224(6) 0.4650(3) 0.65740(9) 0.0441(5) Uani 1 1 d . . . . .
H48A H 0.403092 0.517393 0.675439 0.066 Uiso 1 1 calc R U . . .
H48B H 0.383419 0.394419 0.632652 0.066 Uiso 1 1 calc R U . . .
H48C H 0.378395 0.417829 0.685189 0.066 Uiso 1 1 calc R U . . .
C49 C 0.39534(5) 0.5748(2) 0.48600(8) 0.0314(4) Uani 1 1 d . . . . .
C50 C 0.38388(7) 0.4205(2) 0.48009(11) 0.0450(5) Uani 1 1 d . . . . .
H50A H 0.359765 0.417478 0.463835 0.067 Uiso 1 1 calc R U . . .
H50B H 0.393942 0.375803 0.516330 0.067 Uiso 1 1 calc R U . . .
H50C H 0.390635 0.369927 0.456354 0.067 Uiso 1 1 calc R U . . .
C51 C 0.38364(6) 0.6277(3) 0.42733(9) 0.0413(5) Uani 1 1 d . . . . .
H51A H 0.389944 0.559515 0.407519 0.062 Uiso 1 1 calc R U . . .
H51B H 0.393953 0.718988 0.428612 0.062 Uiso 1 1 calc R U . . .
H51C H 0.359560 0.638471 0.408412 0.062 Uiso 1 1 calc R U . . .
C52 C 0.43321(5) 0.5744(3) 0.51756(10) 0.0433(5) Uani 1 1 d . . . . .
H52A H 0.440742 0.538898 0.554813 0.065 Uiso 1 1 calc R U . . .
H52B H 0.441430 0.670596 0.519380 0.065 Uiso 1 1 calc R U . . .
H52C H 0.441680 0.513381 0.498666 0.065 Uiso 1 1 calc R U . . .
H1 H 0.4070(8) 1.104(3) 0.4270(12) 0.046(7) Uiso 1 1 d . . . . .
H15 H 0.3692(6) 1.273(2) 0.2794(10) 0.029(5) Uiso 1 1 d . . . . .
H34 H 0.4371(6) 0.898(3) 0.5624(11) 0.040(6) Uiso 1 1 d . . . . .
C60 C 0.45749(11) 0.2784(5) 0.6743(2) 0.1071(16) Uani 1 1 d . . . . .
H60A H 0.480270 0.268524 0.680984 0.161 Uiso 1 1 calc R U . . .
H60B H 0.454645 0.371420 0.686809 0.161 Uiso 1 1 calc R U . . .
H60C H 0.442228 0.268806 0.634923 0.161 Uiso 1 1 calc R U . . .
C61 C 0.45029(9) 0.1652(4) 0.70527(16) 0.0755(9) Uani 1 1 d . . . . .
H61A H 0.427545 0.177881 0.699503 0.091 Uiso 1 1 calc R U . . .
H61B H 0.465714 0.175577 0.744993 0.091 Uiso 1 1 calc R U . . .
C62 C 0.45366(8) 0.0177(4) 0.68718(13) 0.0663(8) Uani 1 1 d . . . . .
H62A H 0.437988 0.007780 0.647543 0.080 Uiso 1 1 calc R U . . .
H62B H 0.476265 0.006703 0.692141 0.080 Uiso 1 1 calc R U . . .
C63 C 0.44732(10) -0.0996(4) 0.71767(19) 0.0903(12) Uani 1 1 d . . . . .
H63A H 0.462895 -0.090415 0.757380 0.108 Uiso 1 1 calc R U . . .
H63B H 0.424610 -0.090322 0.712392 0.108 Uiso 1 1 calc R U . . .
C64 C 0.45129(14) -0.2435(5) 0.6984(3) 0.139(2) Uani 1 1 d . . . . .
H64A H 0.436734 -0.251302 0.658750 0.209 Uiso 1 1 calc R U . . .
H64B H 0.445429 -0.316070 0.717323 0.209 Uiso 1 1 calc R U . . .
H64C H 0.474288 -0.256450 0.706654 0.209 Uiso 1 1 calc R U . . .

loop_
_atom_site_aniso_label
_atom_site_aniso_U_11
_atom_site_aniso_U_22
_atom_site_aniso_U_33
_atom_site_aniso_U_23
_atom_site_aniso_U_13
_atom_site_aniso_U_12
P1 0.0240(2) 0.0334(3) 0.0189(2) -0.00035(17) 0.00785(18) -0.00434(18)
P2 0.0278(2) 0.0327(3) 0.0249(2) 0.00431(18) 0.0105(2) -0.00274(19)
N1 0.0205(7) 0.0330(8) 0.0246(8) -0.0006(6) 0.0093(6) -0.0042(7)
C1 0.0282(9) 0.0342(10) 0.0284(9) -0.0011(8) 0.0145(8) -0.0035(8)
C2 0.0259(9) 0.0318(10) 0.0285(9) -0.0026(7) 0.0139(8) -0.0032(8)
C3 0.0244(9) 0.0358(10) 0.0312(10) -0.0018(8) 0.0121(8) -0.0021(8)
C4 0.0264(10) 0.0430(12) 0.0411(11) -0.0034(9) 0.0161(9) -0.0086(9)
C5 0.0357(11) 0.0413(12) 0.0418(12) 0.0007(9) 0.0219(10) -0.0068(9)
C6 0.0340(10) 0.0420(11) 0.0310(10) 0.0030(9) 0.0156(9) -0.0039(9)
C7 0.0448(13) 0.0531(14) 0.0521(14) 0.0043(11) 0.0262(11) -0.0145(11)
C8 0.0218(9) 0.0343(10) 0.0252(9) -0.0036(7) 0.0088(7) 0.0003(7)
C9 0.0241(9) 0.0360(10) 0.0309(10) -0.0042(8) 0.0122(8) -0.0014(8)
C10 0.0238(9) 0.0439(12) 0.0372(11) -0.0050(9) 0.0110(8) -0.0031(9)
C11 0.0237(9) 0.0441(12) 0.0340(11) -0.0057(9) 0.0070(8) 0.0029(9)
C12 0.0313(10) 0.0382(11) 0.0281(10) 0.0006(8) 0.0093(8) 0.0049(9)
C13 0.0274(9) 0.0337(10) 0.0268(9) -0.0023(8) 0.0106(8) 0.0017(8)
C14 0.0282(10) 0.0551(14) 0.0387(12) -0.0016(10) 0.0050(9) 0.0027(10)
C15 0.0292(9) 0.0373(11) 0.0228(9) 0.0022(8) 0.0117(8) -0.0004(8)
C16 0.0229(8) 0.0308(9) 0.0201(8) 0.0011(7) 0.0102(7) -0.0031(7)
C17 0.0272(9) 0.0310(10) 0.0267(9) 0.0034(7) 0.0153(8) -0.0002(8)
C18 0.0234(9) 0.0418(11) 0.0290(10) 0.0109(8) 0.0129(8) 0.0065(8)
C19 0.0227(9) 0.0500(12) 0.0209(9) 0.0047(8) 0.0107(8) -0.0011(8)
C20 0.0271(9) 0.0400(11) 0.0230(9) -0.0037(8) 0.0125(8) -0.0021(8)
C21 0.0208(8) 0.0349(10) 0.0223(9) 0.0001(7) 0.0104(7) -0.0011(7)
C22 0.0368(11) 0.0341(11) 0.0364(11) 0.0002(8) 0.0195(9) 0.0060(9)
C23 0.0611(15) 0.0343(12) 0.0560(14) -0.0069(10) 0.0335(13) -0.0014(11)
C24 0.0738(17) 0.0446(13) 0.0485(14) 0.0004(10) 0.0443(13) 0.0091(12)
C25 0.0473(14) 0.0622(16) 0.0607(16) -0.0108(13) 0.0242(12) 0.0205(13)
C26 0.0270(10) 0.0655(15) 0.0228(10) 0.0075(9) 0.0077(8) 0.0009(10)
C27 0.0384(12) 0.0803(18) 0.0232(10) -0.0071(11) 0.0058(9) -0.0078(12)
C28 0.0376(12) 0.0861(19) 0.0282(11) 0.0191(12) 0.0109(9) 0.0001(12)
C29 0.0245(10) 0.0778(17) 0.0310(11) 0.0135(11) 0.0052(8) 0.0014(10)
C30 0.0291(9) 0.0353(10) 0.0274(9) -0.0031(8) 0.0116(8) 0.0029(8)
C31 0.0462(12) 0.0406(12) 0.0383(12) -0.0084(9) 0.0164(10) 0.0067(10)
C32 0.0443(12) 0.0353(11) 0.0326(11) 0.0038(9) 0.0148(9) 0.0090(9)
C33 0.0285(10) 0.0509(13) 0.0419(12) -0.0004(10) 0.0171(9) 0.0092(9)
C34 0.0342(10) 0.0316(10) 0.0247(9) 0.0019(8) 0.0125(8) 0.0023(8)
C35 0.0274(9) 0.0282(9) 0.0218(9) 0.0016(7) 0.0080(7) -0.0025(7)
C36 0.0350(10) 0.0278(10) 0.0262(9) 0.0012(7) 0.0131(8) 0.0009(8)
C37 0.0386(10) 0.0312(10) 0.0284(10) 0.0003(8) 0.0184(8) 0.0010(8)
C38 0.0317(9) 0.0283(9) 0.0206(8) -0.0006(7) 0.0090(7) -0.0036(8)
C39 0.0270(9) 0.0260(9) 0.0240(9) 0.0014(7) 0.0077(7) -0.0003(7)
C40 0.0204(8) 0.0309(10) 0.0215(8) -0.0006(7) 0.0047(7) -0.0015(7)
C41 0.0528(13) 0.0289(10) 0.0471(12) 0.0082(9) 0.0323(11) 0.0071(9)
C42 0.0693(17) 0.0268(11) 0.0720(17) -0.0008(11) 0.0448(15) -0.0001(11)
C43 0.0622(16) 0.0497(14) 0.0555(15) 0.0260(12) 0.0365(13) 0.0261(12)
C44 0.0623(15) 0.0325(11) 0.0638(15) 0.0094(10) 0.0424(13) 0.0113(11)
C45 0.0413(11) 0.0312(10) 0.0234(9) 0.0021(8) 0.0144(8) -0.0014(8)
C46 0.0499(13) 0.0405(12) 0.0277(10) 0.0050(9) 0.0153(9) -0.0103(10)
C47 0.0620(14) 0.0413(12) 0.0304(11) 0.0002(9) 0.0273(10) -0.0062(11)
C48 0.0512(13) 0.0476(13) 0.0315(11) 0.0148(9) 0.0183(10) 0.0064(11)
C49 0.0296(10) 0.0317(10) 0.0340(10) -0.0011(8) 0.0161(8) -0.0003(8)
C50 0.0561(14) 0.0349(12) 0.0581(14) -0.0097(10) 0.0388(12) -0.0042(10)
C51 0.0474(12) 0.0462(12) 0.0339(11) -0.0041(9) 0.0224(10) 0.0020(10)
C52 0.0314(11) 0.0484(13) 0.0483(13) -0.0024(10) 0.0179(10) 0.0054(10)
C60 0.072(2) 0.087(3) 0.174(5) 0.031(3) 0.069(3) 0.007(2)
C61 0.0604(18) 0.085(2) 0.085(2) -0.0071(19) 0.0386(17) -0.0028(17)
C62 0.0556(16) 0.082(2) 0.0597(17) -0.0016(15) 0.0262(14) 0.0002(15)
C63 0.071(2) 0.087(3) 0.100(3) 0.005(2) 0.031(2) -0.019(2)
C64 0.095(3) 0.082(3) 0.166(5) -0.002(3) 0.002(3) -0.021(3)

loop_
_atom_type_symbol
_atom_type_description
_atom_type_scat_dispersion_real
_atom_type_scat_dispersion_imag
_atom_type_scat_source
C C 0.0181 0.0091 'International Tables Vol C Tables 4.2.6.8 and 6.1.1.4'
H H 0.0000 0.0000 'International Tables Vol C Tables 4.2.6.8 and 6.1.1.4'
N N 0.0311 0.0180 'International Tables Vol C Tables 4.2.6.8 and 6.1.1.4'
P P 0.2955 0.4335 'International Tables Vol C Tables 4.2.6.8 and 6.1.1.4'

loop_
_geom_angle_atom_site_label_1
_geom_angle_atom_site_label_2
_geom_angle_atom_site_label_3
_geom_angle
_geom_angle_site_symmetry_1
_geom_angle_site_symmetry_3
_geom_angle_publ_flag
C15 P1 C16 100.53(9) . . ?
C34 P2 C35 100.89(9) . . ?
C2 N1 C8 109.49(16) . . ?
C2 N1 H1 129(2) . . ?
C8 N1 H1 122(2) . . ?
C6 C1 C2 115.69(18) . . ?
C6 C1 C15 119.30(18) . . ?
C2 C1 C15 124.92(18) . . ?
N1 C2 C1 129.75(18) . . ?
N1 C2 C3 108.49(17) . . ?
C1 C2 C3 121.70(18) . . ?
C4 C3 C2 119.90(19) . . ?
C4 C3 C9 133.42(19) . . ?
C2 C3 C9 106.63(17) . . ?
C5 C4 C3 120.11(19) . . ?
C5 C4 H4 119.9 . . ?
C3 C4 H4 119.9 . . ?
C4 C5 C6 118.77(19) . . ?
C4 C5 C7 121.0(2) . . ?
C6 C5 C7 120.2(2) . . ?
C5 C6 C1 123.8(2) . . ?
C5 C6 H6 118.1 . . ?
C1 C6 H6 118.1 . . ?
C5 C7 H7A 109.5 . . ?
C5 C7 H7B 109.5 . . ?
H7A C7 H7B 109.5 . . ?
C5 C7 H7C 109.5 . . ?
H7A C7 H7C 109.5 . . ?
H7B C7 H7C 109.5 . . ?
N1 C8 C9 108.52(17) . . ?
N1 C8 C13 129.44(18) . . ?
C9 C8 C13 122.03(18) . . ?
C10 C9 C8 120.34(19) . . ?
C10 C9 C3 132.76(19) . . ?
C8 C9 C3 106.86(17) . . ?
C11 C10 C9 118.92(19) . . ?
C11 C10 H10 120.5 . . ?
C9 C10 H10 120.5 . . ?
C10 C11 C12 119.72(19) . . ?
C10 C11 C14 120.5(2) . . ?
C12 C11 C14 119.7(2) . . ?
C11 C12 C13 123.6(2) . . ?
C11 C12 H12 118.2 . . ?
C13 C12 H12 118.2 . . ?
C12 C13 C8 115.35(18) . . ?
C12 C13 C34 119.54(18) . . ?
C8 C13 C34 125.11(18) . . ?
C11 C14 H14A 109.5 . . ?
C11 C14 H14B 109.5 . . ?
H14A C14 H14B 109.5 . . ?
C11 C14 H14C 109.5 . . ?
H14A C14 H14C 109.5 . . ?
H14B C14 H14C 109.5 . . ?
C1 C15 P1 127.42(15) . . ?
C1 C15 H15 116.1(15) . . ?
P1 C15 H15 116.4(15) . . ?
C17 C16 C21 119.70(16) . . ?
C17 C16 P1 120.47(14) . . ?
C21 C16 P1 119.76(14) . . ?
C18 C17 C16 118.00(17) . . ?
C18 C17 C22 117.23(17) . . ?
C16 C17 C22 124.73(17) . . ?
C19 C18 C17 123.25(18) . . ?
C19 C18 H18 118.4 . . ?
C17 C18 H18 118.4 . . ?
C20 C19 C18 117.43(17) . . ?
C20 C19 C26 122.10(19) . . ?
C18 C19 C26 120.47(19) . . ?
C19 C20 C21 123.16(18) . . ?
C19 C20 H20 118.4 . . ?
C21 C20 H20 118.4 . . ?
C20 C21 C16 118.05(17) . . ?
C20 C21 C30 116.64(17) . . ?
C16 C21 C30 125.31(16) . . ?
C23 C22 C24 110.6(2) . . ?
C23 C22 C25 106.6(2) . . ?
C24 C22 C25 105.5(2) . . ?
C23 C22 C17 111.73(17) . . ?
C24 C22 C17 111.14(17) . . ?
C25 C22 C17 111.06(18) . . ?
C22 C23 H23A 109.5 . . ?
C22 C23 H23B 109.5 . . ?
H23A C23 H23B 109.5 . . ?
C22 C23 H23C 109.5 . . ?
H23A C23 H23C 109.5 . . ?
H23B C23 H23C 109.5 . . ?
C22 C24 H24A 109.5 . . ?
C22 C24 H24B 109.5 . . ?
H24A C24 H24B 109.5 . . ?
C22 C24 H24C 109.5 . . ?
H24A C24 H24C 109.5 . . ?
H24B C24 H24C 109.5 . . ?
C22 C25 H25A 109.5 . . ?
C22 C25 H25B 109.5 . . ?
H25A C25 H25B 109.5 . . ?
C22 C25 H25C 109.5 . . ?
H25A C25 H25C 109.5 . . ?
H25B C25 H25C 109.5 . . ?
C28 C26 C27 109.6(2) . . ?
C28 C26 C29 108.3(2) . . ?
C27 C26 C29 107.9(2) . . ?
C28 C26 C19 107.73(19) . . ?
C27 C26 C19 112.27(19) . . ?
C29 C26 C19 111.02(17) . . ?
C26 C27 H27A 109.5 . . ?
C26 C27 H27B 109.5 . . ?
H27A C27 H27B 109.5 . . ?
C26 C27 H27C 109.5 . . ?
H27A C27 H27C 109.5 . . ?
H27B C27 H27C 109.5 . . ?
C26 C28 H28A 109.5 . . ?
C26 C28 H28B 109.5 . . ?
H28A C28 H28B 109.5 . . ?
C26 C28 H28C 109.5 . . ?
H28A C28 H28C 109.5 . . ?
H28B C28 H28C 109.5 . . ?
C26 C29 H29A 109.5 . . ?
C26 C29 H29B 109.5 . . ?
H29A C29 H29B 109.5 . . ?
C26 C29 H29C 109.5 . . ?
H29A C29 H29C 109.5 . . ?
H29B C29 H29C 109.5 . . ?
C32 C30 C33 110.28(18) . . ?
C32 C30 C31 104.91(18) . . ?
C33 C30 C31 106.62(17) . . ?
C32 C30 C21 113.17(16) . . ?
C33 C30 C21 110.45(17) . . ?
C31 C30 C21 111.09(17) . . ?
C30 C31 H31A 109.5 . . ?
C30 C31 H31B 109.5 . . ?
H31A C31 H31B 109.5 . . ?
C30 C31 H31C 109.5 . . ?
H31A C31 H31C 109.5 . . ?
H31B C31 H31C 109.5 . . ?
C30 C32 H32A 109.5 . . ?
C30 C32 H32B 109.5 . . ?
H32A C32 H32B 109.5 . . ?
C30 C32 H32C 109.5 . . ?
H32A C32 H32C 109.5 . . ?
H32B C32 H32C 109.5 . . ?
C30 C33 H33A 109.5 . . ?
C30 C33 H33B 109.5 . . ?
H33A C33 H33B 109.5 . . ?
C30 C33 H33C 109.5 . . ?
H33A C33 H33C 109.5 . . ?
H33B C33 H33C 109.5 . . ?
C13 C34 P2 126.38(15) . . ?
C13 C34 H34 114.9(16) . . ?
P2 C34 H34 118.8(16) . . ?
C40 C35 C36 119.70(17) . . ?
C40 C35 P2 120.96(14) . . ?
C36 C35 P2 119.07(15) . . ?
C37 C36 C35 118.14(18) . . ?
C37 C36 C41 117.29(18) . . ?
C35 C36 C41 124.57(17) . . ?
C36 C37 C38 122.95(18) . . ?
C36 C37 H37 118.5 . . ?
C38 C37 H37 118.5 . . ?
C39 C38 C37 117.04(17) . . ?
C39 C38 C45 121.62(18) . . ?
C37 C38 C45 121.17(18) . . ?
C38 C39 C40 123.40(18) . . ?
C38 C39 H39 118.3 . . ?
C40 C39 H39 118.3 . . ?
C39 C40 C35 117.67(17) . . ?
C39 C40 C49 116.87(17) . . ?
C35 C40 C49 125.46(17) . . ?
C42 C41 C43 111.4(2) . . ?
C42 C41 C44 106.9(2) . . ?
C43 C41 C44 104.8(2) . . ?
C42 C41 C36 110.45(19) . . ?
C43 C41 C36 111.74(19) . . ?
C44 C41 C36 111.36(17) . . ?
C41 C42 H42A 109.5 . . ?
C41 C42 H42B 109.5 . . ?
H42A C42 H42B 109.5 . . ?
C41 C42 H42C 109.5 . . ?
H42A C42 H42C 109.5 . . ?
H42B C42 H42C 109.5 . . ?
C41 C43 H43A 109.5 . . ?
C41 C43 H43B 109.5 . . ?
H43A C43 H43B 109.5 . . ?
C41 C43 H43C 109.5 . . ?
H43A C43 H43C 109.5 . . ?
H43B C43 H43C 109.5 . . ?
C41 C44 H44A 109.5 . . ?
C41 C44 H44B 109.5 . . ?
H44A C44 H44B 109.5 . . ?
C41 C44 H44C 109.5 . . ?
H44A C44 H44C 109.5 . . ?
H44B C44 H44C 109.5 . . ?
C48 C45 C47 107.98(18) . . ?
C48 C45 C46 109.28(18) . . ?
C47 C45 C46 108.24(19) . . ?
C48 C45 C38 110.85(17) . . ?
C47 C45 C38 112.03(17) . . ?
C46 C45 C38 108.40(16) . . ?
C45 C46 H46A 109.5 . . ?
C45 C46 H46B 109.5 . . ?
H46A C46 H46B 109.5 . . ?
C45 C46 H46C 109.5 . . ?
H46A C46 H46C 109.5 . . ?
H46B C46 H46C 109.5 . . ?
C45 C47 H47A 109.5 . . ?
C45 C47 H47B 109.5 . . ?
H47A C47 H47B 109.5 . . ?
C45 C47 H47C 109.5 . . ?
H47A C47 H47C 109.5 . . ?
H47B C47 H47C 109.5 . . ?
C45 C48 H48A 109.5 . . ?
C45 C48 H48B 109.5 . . ?
H48A C48 H48B 109.5 . . ?
C45 C48 H48C 109.5 . . ?
H48A C48 H48C 109.5 . . ?
H48B C48 H48C 109.5 . . ?
C52 C49 C51 109.34(18) . . ?
C52 C49 C50 107.31(19) . . ?
C51 C49 C50 105.69(18) . . ?
C52 C49 C40 110.41(17) . . ?
C51 C49 C40 113.18(17) . . ?
C50 C49 C40 110.65(16) . . ?
C49 C50 H50A 109.5 . . ?
C49 C50 H50B 109.5 . . ?
H50A C50 H50B 109.5 . . ?
C49 C50 H50C 109.5 . . ?
H50A C50 H50C 109.5 . . ?
H50B C50 H50C 109.5 . . ?
C49 C51 H51A 109.5 . . ?
C49 C51 H51B 109.5 . . ?
H51A C51 H51B 109.5 . . ?
C49 C51 H51C 109.5 . . ?
H51A C51 H51C 109.5 . . ?
H51B C51 H51C 109.5 . . ?
C49 C52 H52A 109.5 . . ?
C49 C52 H52B 109.5 . . ?
H52A C52 H52B 109.5 . . ?
C49 C52 H52C 109.5 . . ?
H52A C52 H52C 109.5 . . ?
H52B C52 H52C 109.5 . . ?
C61 C60 H60A 109.5 . . ?
C61 C60 H60B 109.5 . . ?
H60A C60 H60B 109.5 . . ?
C61 C60 H60C 109.5 . . ?
H60A C60 H60C 109.5 . . ?
H60B C60 H60C 109.5 . . ?
C60 C61 C62 112.3(3) . . ?
C60 C61 H61A 109.1 . . ?
C62 C61 H61A 109.1 . . ?
C60 C61 H61B 109.1 . . ?
C62 C61 H61B 109.1 . . ?
H61A C61 H61B 107.9 . . ?
C63 C62 C61 114.5(3) . . ?
C63 C62 H62A 108.6 . . ?
C61 C62 H62A 108.6 . . ?
C63 C62 H62B 108.6 . . ?
C61 C62 H62B 108.6 . . ?
H62A C62 H62B 107.6 . . ?
C64 C63 C62 112.2(4) . . ?
C64 C63 H63A 109.2 . . ?
C62 C63 H63A 109.2 . . ?
C64 C63 H63B 109.2 . . ?
C62 C63 H63B 109.2 . . ?
H63A C63 H63B 107.9 . . ?
C63 C64 H64A 109.5 . . ?
C63 C64 H64B 109.5 . . ?
H64A C64 H64B 109.5 . . ?
C63 C64 H64C 109.5 . . ?
H64A C64 H64C 109.5 . . ?
H64B C64 H64C 109.5 . . ?

loop_
_geom_bond_atom_site_label_1
_geom_bond_atom_site_label_2
_geom_bond_distance
_geom_bond_site_symmetry_2
_geom_bond_publ_flag
P1 C15 1.679(2) . ?
P1 C16 1.8534(18) . ?
P2 C34 1.686(2) . ?
P2 C35 1.8514(19) . ?
N1 C2 1.383(3) . ?
N1 C8 1.384(3) . ?
N1 H1 0.81(3) . ?
C1 C6 1.401(3) . ?
C1 C2 1.408(3) . ?
C1 C15 1.454(3) . ?
C2 C3 1.410(3) . ?
C3 C4 1.394(3) . ?
C3 C9 1.448(3) . ?
C4 C5 1.384(3) . ?
C4 H4 0.9500 . ?
C5 C6 1.399(3) . ?
C5 C7 1.514(3) . ?
C6 H6 0.9500 . ?
C7 H7A 0.9800 . ?
C7 H7B 0.9800 . ?
C7 H7C 0.9800 . ?
C8 C9 1.405(3) . ?
C8 C13 1.408(3) . ?
C9 C10 1.402(3) . ?
C10 C11 1.385(3) . ?
C10 H10 0.9500 . ?
C11 C12 1.397(3) . ?
C11 C14 1.522(3) . ?
C12 C13 1.404(3) . ?
C12 H12 0.9500 . ?
C13 C34 1.450(3) . ?
C14 H14A 0.9800 . ?
C14 H14B 0.9800 . ?
C14 H14C 0.9800 . ?
C15 H15 0.92(2) . ?
C16 C17 1.419(3) . ?
C16 C21 1.421(3) . ?
C17 C18 1.395(3) . ?
C17 C22 1.549(3) . ?
C18 C19 1.385(3) . ?
C18 H18 0.9500 . ?
C19 C20 1.379(3) . ?
C19 C26 1.539(3) . ?
C20 C21 1.399(3) . ?
C20 H20 0.9500 . ?
C21 C30 1.547(3) . ?
C22 C23 1.530(3) . ?
C22 C24 1.534(3) . ?
C22 C25 1.541(3) . ?
C23 H23A 0.9800 . ?
C23 H23B 0.9800 . ?
C23 H23C 0.9800 . ?
C24 H24A 0.9800 . ?
C24 H24B 0.9800 . ?
C24 H24C 0.9800 . ?
C25 H25A 0.9800 . ?
C25 H25B 0.9800 . ?
C25 H25C 0.9800 . ?
C26 C28 1.529(3) . ?
C26 C27 1.535(4) . ?
C26 C29 1.538(3) . ?
C27 H27A 0.9800 . ?
C27 H27B 0.9800 . ?
C27 H27C 0.9800 . ?
C28 H28A 0.9800 . ?
C28 H28B 0.9800 . ?
C28 H28C 0.9800 . ?
C29 H29A 0.9800 . ?
C29 H29B 0.9800 . ?
C29 H29C 0.9800 . ?
C30 C32 1.536(3) . ?
C30 C33 1.539(3) . ?
C30 C31 1.540(3) . ?
C31 H31A 0.9800 . ?
C31 H31B 0.9800 . ?
C31 H31C 0.9800 . ?
C32 H32A 0.9800 . ?
C32 H32B 0.9800 . ?
C32 H32C 0.9800 . ?
C33 H33A 0.9800 . ?
C33 H33B 0.9800 . ?
C33 H33C 0.9800 . ?
C34 H34 0.92(3) . ?
C35 C40 1.418(3) . ?
C35 C36 1.423(3) . ?
C36 C37 1.391(3) . ?
C36 C41 1.556(3) . ?
C37 C38 1.391(3) . ?
C37 H37 0.9500 . ?
C38 C39 1.386(3) . ?
C38 C45 1.537(3) . ?
C39 C40 1.397(3) . ?
C39 H39 0.9500 . ?
C40 C49 1.555(3) . ?
C41 C42 1.530(4) . ?
C41 C43 1.536(3) . ?
C41 C44 1.541(3) . ?
C42 H42A 0.9800 . ?
C42 H42B 0.9800 . ?
C42 H42C 0.9800 . ?
C43 H43A 0.9800 . ?
C43 H43B 0.9800 . ?
C43 H43C 0.9800 . ?
C44 H44A 0.9800 . ?
C44 H44B 0.9800 . ?
C44 H44C 0.9800 . ?
C45 C48 1.531(3) . ?
C45 C47 1.531(3) . ?
C45 C46 1.533(3) . ?
C46 H46A 0.9800 . ?
C46 H46B 0.9800 . ?
C46 H46C 0.9800 . ?
C47 H47A 0.9800 . ?
C47 H47B 0.9800 . ?
C47 H47C 0.9800 . ?
C48 H48A 0.9800 . ?
C48 H48B 0.9800 . ?
C48 H48C 0.9800 . ?
C49 C52 1.533(3) . ?
C49 C51 1.535(3) . ?
C49 C50 1.538(3) . ?
C50 H50A 0.9800 . ?
C50 H50B 0.9800 . ?
C50 H50C 0.9800 . ?
C51 H51A 0.9800 . ?
C51 H51B 0.9800 . ?
C51 H51C 0.9800 . ?
C52 H52A 0.9800 . ?
C52 H52B 0.9800 . ?
C52 H52C 0.9800 . ?
C60 C61 1.511(6) . ?
C60 H60A 0.9800 . ?
C60 H60B 0.9800 . ?
C60 H60C 0.9800 . ?
C61 C62 1.519(5) . ?
C61 H61A 0.9900 . ?
C61 H61B 0.9900 . ?
C62 C63 1.510(5) . ?
C62 H62A 0.9900 . ?
C62 H62B 0.9900 . ?
C63 C64 1.508(7) . ?
C63 H63A 0.9900 . ?
C63 H63B 0.9900 . ?
C64 H64A 0.9800 . ?
C64 H64B 0.9800 . ?
C64 H64C 0.9800 . ?

loop_
_geom_torsion_atom_site_label_1
_geom_torsion_atom_site_label_2
_geom_torsion_atom_site_label_3
_geom_torsion_atom_site_label_4
_geom_torsion
_geom_torsion_site_symmetry_1
_geom_torsion_site_symmetry_2
_geom_torsion_site_symmetry_3
_geom_torsion_site_symmetry_4
_geom_torsion_publ_flag
C8 N1 C2 C1 176.0(2) . . . . ?
C8 N1 C2 C3 -1.2(2) . . . . ?
C6 C1 C2 N1 -177.1(2) . . . . ?
C15 C1 C2 N1 -0.7(3) . . . . ?
C6 C1 C2 C3 -0.2(3) . . . . ?
C15 C1 C2 C3 176.24(19) . . . . ?
N1 C2 C3 C4 179.02(18) . . . . ?
C1 C2 C3 C4 1.5(3) . . . . ?
N1 C2 C3 C9 1.1(2) . . . . ?
C1 C2 C3 C9 -176.48(18) . . . . ?
C2 C3 C4 C5 -1.8(3) . . . . ?
C9 C3 C4 C5 175.5(2) . . . . ?
C3 C4 C5 C6 0.8(3) . . . . ?
C3 C4 C5 C7 -176.8(2) . . . . ?
C4 C5 C6 C1 0.6(4) . . . . ?
C7 C5 C6 C1 178.2(2) . . . . ?
C2 C1 C6 C5 -0.9(3) . . . . ?
C15 C1 C6 C5 -177.5(2) . . . . ?
C2 N1 C8 C9 0.9(2) . . . . ?
C2 N1 C8 C13 -178.67(19) . . . . ?
N1 C8 C9 C10 -178.21(18) . . . . ?
C13 C8 C9 C10 1.4(3) . . . . ?
N1 C8 C9 C3 -0.2(2) . . . . ?
C13 C8 C9 C3 179.39(18) . . . . ?
C4 C3 C9 C10 -0.4(4) . . . . ?
C2 C3 C9 C10 177.1(2) . . . . ?
C4 C3 C9 C8 -178.1(2) . . . . ?
C2 C3 C9 C8 -0.5(2) . . . . ?
C8 C9 C10 C11 0.2(3) . . . . ?
C3 C9 C10 C11 -177.1(2) . . . . ?
C9 C10 C11 C12 -1.5(3) . . . . ?
C9 C10 C11 C14 177.9(2) . . . . ?
C10 C11 C12 C13 1.3(3) . . . . ?
C14 C11 C12 C13 -178.2(2) . . . . ?
C11 C12 C13 C8 0.3(3) . . . . ?
C11 C12 C13 C34 -179.16(19) . . . . ?
N1 C8 C13 C12 177.91(19) . . . . ?
C9 C8 C13 C12 -1.6(3) . . . . ?
N1 C8 C13 C34 -2.7(3) . . . . ?
C9 C8 C13 C34 177.79(19) . . . . ?
C6 C1 C15 P1 -174.46(17) . . . . ?
C2 C1 C15 P1 9.2(3) . . . . ?
C16 P1 C15 C1 -175.87(18) . . . . ?
C15 P1 C16 C17 -88.45(16) . . . . ?
C15 P1 C16 C21 88.52(16) . . . . ?
C21 C16 C17 C18 -7.6(3) . . . . ?
P1 C16 C17 C18 169.37(14) . . . . ?
C21 C16 C17 C22 170.11(17) . . . . ?
P1 C16 C17 C22 -12.9(2) . . . . ?
C16 C17 C18 C19 3.8(3) . . . . ?
C22 C17 C18 C19 -174.10(18) . . . . ?
C17 C18 C19 C20 1.2(3) . . . . ?
C17 C18 C19 C26 -179.71(18) . . . . ?
C18 C19 C20 C21 -2.4(3) . . . . ?
C26 C19 C20 C21 178.48(18) . . . . ?
C19 C20 C21 C16 -1.4(3) . . . . ?
C19 C20 C21 C30 177.97(17) . . . . ?
C17 C16 C21 C20 6.5(3) . . . . ?
P1 C16 C21 C20 -170.52(14) . . . . ?
C17 C16 C21 C30 -172.81(17) . . . . ?
P1 C16 C21 C30 10.2(2) . . . . ?
C18 C17 C22 C23 -104.5(2) . . . . ?
C16 C17 C22 C23 77.8(2) . . . . ?
C18 C17 C22 C24 131.5(2) . . . . ?
C16 C17 C22 C24 -46.2(3) . . . . ?
C18 C17 C22 C25 14.3(3) . . . . ?
C16 C17 C22 C25 -163.4(2) . . . . ?
C20 C19 C26 C28 -106.5(2) . . . . ?
C18 C19 C26 C28 74.5(2) . . . . ?
C20 C19 C26 C27 14.2(3) . . . . ?
C18 C19 C26 C27 -164.83(19) . . . . ?
C20 C19 C26 C29 135.1(2) . . . . ?
C18 C19 C26 C29 -43.9(3) . . . . ?
C20 C21 C30 C32 -137.11(19) . . . . ?
C16 C21 C30 C32 42.2(3) . . . . ?
C20 C21 C30 C33 98.7(2) . . . . ?
C16 C21 C30 C33 -82.0(2) . . . . ?
C20 C21 C30 C31 -19.4(2) . . . . ?
C16 C21 C30 C31 159.90(18) . . . . ?
C12 C13 C34 P2 -175.96(16) . . . . ?
C8 C13 C34 P2 4.7(3) . . . . ?
C35 P2 C34 C13 -175.79(18) . . . . ?
C34 P2 C35 C40 -78.57(16) . . . . ?
C34 P2 C35 C36 95.49(16) . . . . ?
C40 C35 C36 C37 9.9(3) . . . . ?
P2 C35 C36 C37 -164.20(15) . . . . ?
C40 C35 C36 C41 -170.10(19) . . . . ?
P2 C35 C36 C41 15.8(3) . . . . ?
C35 C36 C37 C38 -1.2(3) . . . . ?
C41 C36 C37 C38 178.85(19) . . . . ?
C36 C37 C38 C39 -6.2(3) . . . . ?
C36 C37 C38 C45 178.43(19) . . . . ?
C37 C38 C39 C40 5.1(3) . . . . ?
C45 C38 C39 C40 -179.57(17) . . . . ?
C38 C39 C40 C35 3.4(3) . . . . ?
C38 C39 C40 C49 -176.00(17) . . . . ?
C36 C35 C40 C39 -10.9(3) . . . . ?
P2 C35 C40 C39 163.08(14) . . . . ?
C36 C35 C40 C49 168.36(17) . . . . ?
P2 C35 C40 C49 -17.6(3) . . . . ?
C37 C36 C41 C42 101.3(2) . . . . ?
C35 C36 C41 C42 -78.6(3) . . . . ?
C37 C36 C41 C43 -134.1(2) . . . . ?
C35 C36 C41 C43 46.0(3) . . . . ?
C37 C36 C41 C44 -17.2(3) . . . . ?
C35 C36 C41 C44 162.8(2) . . . . ?
C39 C38 C45 C48 38.7(3) . . . . ?
C37 C38 C45 C48 -146.1(2) . . . . ?
C39 C38 C45 C47 159.43(19) . . . . ?
C37 C38 C45 C47 -25.4(3) . . . . ?
C39 C38 C45 C46 -81.2(2) . . . . ?
C37 C38 C45 C46 93.9(2) . . . . ?
C39 C40 C49 C52 -90.7(2) . . . . ?
C35 C40 C49 C52 90.0(2) . . . . ?
C39 C40 C49 C51 146.40(18) . . . . ?
C35 C40 C49 C51 -32.9(3) . . . . ?
C39 C40 C49 C50 28.0(2) . . . . ?
C35 C40 C49 C50 -151.3(2) . . . . ?
C60 C61 C62 C63 178.9(3) . . . . ?
C61 C62 C63 C64 -179.5(3) . . . . ?
